data_7017825
loop_
_publ_author_name
'Gong, Han-Yuan'
'Rambo, Brett M.'
'Nelson, Cory A.'
'Cho, Won'
'Lynch, Vincent M.'
'Zhu, Xiaoyang'
'Oh, Moonhyun'
'Sessler, Jonathan L.'

_publ_section_title
;
 Multi component self-assembly: supramolecular organic frameworks
 containing metal-rotaxane subunits (RSOFs).
;
_journal_issue 4
_journal_name_full 'Dalton transactions (Cambridge, England : 2003)'
_journal_page_first 1134
_journal_page_last 1137
_journal_paper_doi 10.1039/c1dt11495f
_journal_volume 41
_journal_year 2012
_chemical_formula_sum 'C78 H134 N10 O60 Tm2'
_chemical_formula_weight 2509.81
_chemical_name_common
;
cyclo(2)(2,6-di(1H-imidazol-1-yl)pyridine)(2)(1,4-
dimethylenebenzene) _ 5 terephthalate dianion_ 2 thulium(iii)_8 H2O_32
H2O
;
_chemical_name_systematic
;
?
;
_space_group_IT_number 14
_symmetry_cell_setting monoclinic
_symmetry_space_group_name_Hall '-P 2yn'
_symmetry_space_group_name_H-M 'P 1 21/n 1'
_atom_sites_solution_hydrogens geom
_atom_sites_solution_primary direct
_atom_sites_solution_secondary difmap
_audit_creation_method SHELXL-97
_cell_angle_alpha 90.00
_cell_angle_beta 99.16(3)
_cell_angle_gamma 90.00
_cell_formula_units_Z 2
_cell_length_a 11.186(2)
_cell_length_b 17.851(4)
_cell_length_c 24.578(5)
_cell_measurement_reflns_used 8189
_cell_measurement_temperature 100(2)
_cell_measurement_theta_max 24.99
_cell_measurement_theta_min 1.42
_cell_volume 4845.2(18)
_diffrn_ambient_temperature 100(2)
_diffrn_detector_area_resol_mean 28.5714
_diffrn_measured_fraction_theta_full 0.962
_diffrn_measured_fraction_theta_max 0.962
_diffrn_measurement_device_type
;
Saturn724+ (2x2 bin mode)
;
_diffrn_measurement_method dtintegrate.ref
_diffrn_radiation_monochromator graphite
_diffrn_radiation_source 'fine-focus sealed tube'
_diffrn_radiation_type MoK\a
_diffrn_radiation_wavelength 0.71073
_diffrn_reflns_av_R_equivalents 0.1443
_diffrn_reflns_av_sigmaI/netI 0.1459
_diffrn_reflns_limit_h_max 12
_diffrn_reflns_limit_h_min -13
_diffrn_reflns_limit_k_max 21
_diffrn_reflns_limit_k_min -20
_diffrn_reflns_limit_l_max 28
_diffrn_reflns_limit_l_min -29
_diffrn_reflns_number 38033
_diffrn_reflns_theta_full 24.99
_diffrn_reflns_theta_max 24.99
_diffrn_reflns_theta_min 1.42
_exptl_absorpt_coefficient_mu 1.923
_exptl_absorpt_correction_T_max 1.0000
_exptl_absorpt_correction_T_min 0.6377
_exptl_absorpt_correction_type multi-scan
_exptl_absorpt_process_details
;
Abscor. T. Higashi (2001). The Rigaku Corporation, Tokyo, Japan.
;
_exptl_crystal_colour colorless
_exptl_crystal_density_diffrn 1.720
_exptl_crystal_density_method 'not measured'
_exptl_crystal_description prism
_exptl_crystal_F_000 2380
_exptl_crystal_size_max 0.18
_exptl_crystal_size_mid 0.08
_exptl_crystal_size_min 0.05
_platon_squeeze_details
;
Number of moved primary input atoms: 87.
Number of unusual anisotropic displacement parameters: 2.
Total Potential Solvent Accessible Void Vol: 771.0 Ang**3.
Electron Count / Cell = 392 - To be included in D(calc), F000 & Mol.Wght.
;
_refine_diff_density_max 1.532
_refine_diff_density_min -1.467
_refine_diff_density_rms 0.201
_refine_ls_extinction_method none
_refine_ls_goodness_of_fit_ref 1.005
_refine_ls_hydrogen_treatment constr
_refine_ls_matrix_type full
_refine_ls_number_parameters 532
_refine_ls_number_reflns 8189
_refine_ls_number_restraints 0
_refine_ls_restrained_S_all 1.005
_refine_ls_R_factor_all 0.1441
_refine_ls_R_factor_gt 0.0901
_refine_ls_shift/su_max 0.001
_refine_ls_shift/su_mean 0.000
_refine_ls_structure_factor_coef Fsqd
_refine_ls_weighting_details 'calc w=1/[\s^2^(Fo^2^)+(0.1000P)^2^+35.0000P] where P=(Fo^2^+2Fc^2^)/3'
_refine_ls_weighting_scheme calc
_refine_ls_wR_factor_gt 0.2041
_refine_ls_wR_factor_ref 0.2455
_reflns_number_gt 5194
_reflns_number_total 8189
_reflns_threshold_expression >2sigma(I)
_cod_data_source_file c1dt11495f.txt
_cod_data_source_block RSOF-Tm
_cod_depositor_comments
;
The following automatic conversions were performed:

'_symmetry_cell_setting' value 'Monoclinic' changed to 'monoclinic'
according to /home/saulius/struct/CIF-dictionaries/cif_core.dic
dictionary named 'cif_core.dic' version 2.4.1 from
2010-06-29.

'_exptl_absorpt_correction_type' value 'Multi-scan'
changed to 'multi-scan' according to
/home/saulius/struct/CIF-dictionaries/cif_core.dic dictionary named
'cif_core.dic' version 2.4.1 from 2010-06-29.

Automatic conversion script
Id: cif_fix_values 1715 2011-07-08 13:25:40Z adriana 
;
_cod_original_cell_volume 4845.0(17)
_cod_original_sg_symbol_H-M P21/n
_cod_database_code 7017825

loop_
_symmetry_equiv_pos_as_xyz
'x, y, z'
'-x+1/2, y+1/2, -z+1/2'
'-x, -y, -z'
'x-1/2, -y-1/2, z-1/2'

loop_
_atom_site_label
_atom_site_type_symbol
_atom_site_fract_x
_atom_site_fract_y
_atom_site_fract_z
_atom_site_U_iso_or_equiv
_atom_site_adp_type
_atom_site_occupancy
_atom_site_symmetry_multiplicity
_atom_site_calc_flag
_atom_site_refinement_flags
Tm1 Tm 0.81090(5) 0.70075(3) 0.63434(2) 0.0346(2) Uani 1 1 d .
O1 O 0.7045(8) 0.7214(5) 0.7051(4) 0.041(2) Uani 1 1 d .
O1W O 0.9337(7) 0.6107(5) 0.6042(4) 0.038(2) Uani 1 1 d .
O2W O 0.8819(7) 0.6197(5) 0.7112(3) 0.033(2) Uani 1 1 d .
O2 O 0.5415(8) 0.7967(6) 0.6869(4) 0.047(2) Uani 1 1 d .
O3W O 0.6718(8) 0.7950(5) 0.6059(4) 0.041(2) Uani 1 1 d .
O3 O 0.5805(9) 0.6516(6) 0.9699(4) 0.056(3) Uani 1 1 d .
O4 O 0.4580(8) 0.7510(6) 0.9649(4) 0.043(2) Uani 1 1 d .
O4W O 0.9103(8) 0.7680(5) 0.5709(4) 0.040(2) Uani 1 1 d .
O5 O 0.9586(8) 0.7718(5) 0.6844(4) 0.044(2) Uani 1 1 d .
O5W O 1.4723(8) 0.8967(6) 0.9988(4) 0.048(3) Uani 1 1 d .
O6 O 0.9685(8) 0.7383(5) 0.7744(4) 0.044(2) Uani 1 1 d .
O6W O 1.0967(11) 0.6714(8) 0.8661(5) 0.085(4) Uani 1 1 d .
O7 O 1.4457(8) 1.0182(5) 0.7629(4) 0.046(3) Uani 1 1 d .
O7W O 0.7124(10) 0.7283(9) 0.4403(5) 0.100(5) Uani 1 1 d .
O8 O 1.3934(8) 1.0241(6) 0.8453(5) 0.060(3) Uani 1 1 d .
O8W O 1.3429(9) 1.0086(6) 0.9478(5) 0.062(3) Uani 1 1 d .
O9 O 0.6551(7) 0.6123(5) 0.6144(4) 0.035(2) Uani 1 1 d .
O9W O 0.9552(12) 1.1070(6) 0.4282(5) 0.077(4) Uani 1 1 d .
O10 O 0.7124(8) 0.6566(5) 0.5405(4) 0.037(2) Uani 1 1 d .
O10W O 1.0978(12) 0.9873(7) 0.4191(5) 0.082(4) Uani 1 1 d .
N1 N 0.7175(9) 0.4558(6) 0.7209(5) 0.039(3) Uani 1 1 d .
N2 N 0.5691(9) 0.5162(6) 0.7508(4) 0.031(2) Uani 1 1 d .
N3 N 0.4335(9) 0.5964(6) 0.6987(4) 0.034(3) Uani 1 1 d .
N4 N 0.3124(9) 0.6773(6) 0.6416(4) 0.031(3) Uani 1 1 d .
N5 N 0.3392(9) 0.7193(6) 0.5611(5) 0.039(3) Uani 1 1 d .
C1 C 0.8031(11) 0.4329(8) 0.6847(6) 0.046(4) Uani 1 1 d .
H1A H 0.8638 0.4007 0.7053 0.055 Uiso 1 1 calc R
H1B H 0.8442 0.4773 0.6742 0.055 Uiso 1 1 calc R
C2 C 0.6311(11) 0.5083(7) 0.7088(6) 0.041(4) Uani 1 1 d .
H2A H 0.6165 0.5353 0.6761 0.049 Uiso 1 1 calc R
C3 C 0.7073(13) 0.4296(9) 0.7722(7) 0.049(4) Uani 1 1 d .
H3A H 0.7564 0.3930 0.7911 0.058 Uiso 1 1 calc R
C4 C 0.6172(14) 0.4639(9) 0.7910(6) 0.053(4) Uani 1 1 d .
H4A H 0.5909 0.4551 0.8245 0.064 Uiso 1 1 calc R
C5 C 0.4650(12) 0.5651(8) 0.7488(6) 0.0428(16) Uani 1 1 d .
C6 C 0.4092(11) 0.5738(8) 0.7939(6) 0.0428(16) Uani 1 1 d .
H6A H 0.4362 0.5498 0.8272 0.051 Uiso 1 1 calc R
C7 C 0.3092(12) 0.6212(8) 0.7868(6) 0.0428(16) Uani 1 1 d .
H7A H 0.2680 0.6312 0.8160 0.051 Uiso 1 1 calc R
C8 C 0.2720(12) 0.6529(8) 0.7362(6) 0.0428(16) Uani 1 1 d .
H8A H 0.2027 0.6825 0.7310 0.051 Uiso 1 1 calc R
C9 C 0.3350(12) 0.6423(8) 0.6926(6) 0.0428(16) Uani 1 1 d .
C10 C 0.3886(11) 0.6821(7) 0.6062(5) 0.033(3) Uani 1 1 d .
H10A H 0.4665 0.6623 0.6118 0.040 Uiso 1 1 calc R
C11 C 0.2026(12) 0.7096(7) 0.6178(6) 0.042(4) Uani 1 1 d .
H11A H 0.1312 0.7111 0.6326 0.050 Uiso 1 1 calc R
C12 C 0.2207(12) 0.7379(9) 0.5689(6) 0.050(4) Uani 1 1 d .
H12A H 0.1648 0.7650 0.5446 0.061 Uiso 1 1 calc R
C13 C 0.3955(10) 0.7364(8) 0.5133(5) 0.037(3) Uani 1 1 d .
H13A H 0.4821 0.7282 0.5224 0.045 Uiso 1 1 calc R
H13B H 0.3827 0.7890 0.5041 0.045 Uiso 1 1 calc R
C14 C 0.3448(11) 0.6882(6) 0.4619(6) 0.035(3) Uani 1 1 d .
C15 C 0.2661(12) 0.6265(8) 0.4643(6) 0.042(4) Uani 1 1 d .
H15A H 0.2428 0.6135 0.4977 0.051 Uiso 1 1 calc R
C16 C 0.2243(12) 0.5860(8) 0.4183(6) 0.044(4) Uani 1 1 d .
H16A H 0.1767 0.5438 0.4207 0.052 Uiso 1 1 calc R
C17 C 0.2532(11) 0.6081(8) 0.3676(6) 0.042(4) Uani 1 1 d .
C18 C 0.3318(12) 0.6678(7) 0.3649(6) 0.036(3) Uani 1 1 d .
H18A H 0.3542 0.6814 0.3314 0.043 Uiso 1 1 calc R
C19 C 0.3768(12) 0.7073(7) 0.4128(5) 0.036(3) Uani 1 1 d .
H19A H 0.4293 0.7473 0.4110 0.043 Uiso 1 1 calc R
C20 C 0.6131(11) 0.7552(9) 0.7180(5) 0.039(4) Uani 1 1 d .
C21 C 0.5898(11) 0.7400(7) 0.7774(6) 0.0359(13) Uani 1 1 d .
C22 C 0.4921(11) 0.7773(7) 0.7962(6) 0.0359(13) Uani 1 1 d .
H22A H 0.4408 0.8083 0.7727 0.043 Uiso 1 1 calc R
C23 C 0.4744(11) 0.7666(7) 0.8503(5) 0.0359(13) Uani 1 1 d .
H23A H 0.4128 0.7928 0.8633 0.043 Uiso 1 1 calc R
C24 C 0.5463(11) 0.7178(7) 0.8859(6) 0.0359(13) Uani 1 1 d .
C25 C 0.6417(12) 0.6812(7) 0.8657(6) 0.0359(13) Uani 1 1 d .
H25A H 0.6919 0.6491 0.8888 0.043 Uiso 1 1 calc R
C26 C 0.6623(11) 0.6923(7) 0.8118(5) 0.0359(13) Uani 1 1 d .
H26A H 0.7254 0.6672 0.7991 0.043 Uiso 1 1 calc R
C27 C 0.5279(11) 0.7064(8) 0.9437(6) 0.039(3) Uani 1 1 d .
C28 C 0.9979(12) 0.7773(7) 0.7355(6) 0.033(3) Uani 1 1 d .
C29 C 1.0984(11) 0.8350(8) 0.7528(6) 0.038(3) Uani 1 1 d .
C30 C 1.1311(11) 0.8586(8) 0.8062(6) 0.042(4) Uani 1 1 d .
H30A H 1.0906 0.8391 0.8332 0.050 Uiso 1 1 calc R
C31 C 1.2230(11) 0.9109(8) 0.8211(6) 0.047(4) Uani 1 1 d .
H31A H 1.2440 0.9255 0.8577 0.057 Uiso 1 1 calc R
C32 C 1.2820(11) 0.9405(7) 0.7812(6) 0.036(3) Uani 1 1 d .
C33 C 1.2486(11) 0.9203(7) 0.7267(6) 0.038(3) Uani 1 1 d .
H33A H 1.2890 0.9407 0.6999 0.045 Uiso 1 1 calc R
C34 C 1.1537(11) 0.8688(7) 0.7115(6) 0.040(3) Uani 1 1 d .
H34A H 1.1279 0.8573 0.6746 0.048 Uiso 1 1 calc R
C35 C 1.3817(12) 0.9972(8) 0.7971(6) 0.042(4) Uani 1 1 d .
C36 C 0.6507(11) 0.6103(8) 0.5626(6) 0.037(3) Uani 1 1 d .
C37 C 0.5708(11) 0.5518(7) 0.5293(6) 0.035(3) Uani 1 1 d .
C38 C 0.5806(10) 0.5443(8) 0.4746(6) 0.037(3) Uani 1 1 d .
H38A H 0.6322 0.5743 0.4579 0.045 Uiso 1 1 calc R
C39 C 0.5077(10) 0.4884(7) 0.4453(5) 0.032(3) Uani 1 1 d .
H39A H 0.5134 0.4790 0.4086 0.039 Uiso 1 1 calc R

loop_
_atom_site_aniso_label
_atom_site_aniso_U_11
_atom_site_aniso_U_22
_atom_site_aniso_U_33
_atom_site_aniso_U_23
_atom_site_aniso_U_13
_atom_site_aniso_U_12
Tm1 0.0278(3) 0.0404(4) 0.0340(4) -0.0036(3) 0.0007(2) -0.0022(3)
O1 0.033(5) 0.054(6) 0.040(6) -0.005(5) 0.023(5) 0.006(4)
O1W 0.030(5) 0.035(5) 0.050(6) 0.003(4) 0.010(4) 0.014(4)
O2W 0.022(4) 0.036(5) 0.037(5) -0.004(4) -0.003(4) -0.003(4)
O2 0.033(5) 0.062(7) 0.042(6) 0.009(5) -0.003(4) 0.011(5)
O3W 0.033(5) 0.046(6) 0.044(6) 0.000(5) 0.002(4) 0.013(4)
O3 0.059(7) 0.059(7) 0.050(7) 0.009(6) 0.012(5) 0.008(6)
O4 0.031(5) 0.060(7) 0.040(6) -0.003(5) 0.009(4) 0.009(5)
O4W 0.038(5) 0.057(6) 0.025(5) 0.013(4) 0.007(4) 0.007(4)
O5 0.050(6) 0.049(6) 0.036(6) -0.009(5) 0.014(5) -0.013(5)
O5W 0.040(5) 0.058(7) 0.047(6) -0.003(5) 0.008(5) -0.011(5)
O6 0.045(6) 0.057(6) 0.029(6) -0.020(5) 0.003(4) -0.020(5)
O6W 0.082(9) 0.095(10) 0.079(10) 0.006(8) 0.017(7) 0.013(7)
O7 0.028(5) 0.051(6) 0.054(7) 0.006(5) -0.009(5) -0.002(4)
O7W 0.054(7) 0.173(15) 0.069(9) 0.055(9) 0.001(7) -0.021(8)
O8 0.042(6) 0.063(7) 0.074(9) -0.010(6) 0.004(6) -0.017(5)
O8W 0.066(7) 0.061(7) 0.064(8) -0.004(6) 0.026(6) -0.014(6)
O9 0.025(4) 0.038(5) 0.036(6) 0.001(4) -0.013(4) -0.004(4)
O9W 0.119(10) 0.063(8) 0.047(7) 0.002(6) 0.002(7) 0.001(7)
O10 0.042(5) 0.025(5) 0.043(6) 0.000(4) 0.009(4) -0.004(4)
O10W 0.113(10) 0.071(8) 0.062(9) 0.009(7) 0.014(7) 0.009(8)
N1 0.023(6) 0.044(7) 0.048(8) -0.004(6) -0.002(5) -0.005(5)
N2 0.031(6) 0.033(6) 0.032(6) 0.003(5) 0.018(5) 0.004(5)
N3 0.035(6) 0.033(6) 0.033(6) -0.017(5) 0.006(5) -0.004(5)
N4 0.037(6) 0.031(6) 0.025(6) -0.004(5) 0.003(5) -0.001(5)
N5 0.019(5) 0.045(7) 0.048(8) 0.011(6) -0.007(5) 0.001(5)
C1 0.031(7) 0.034(8) 0.065(11) -0.011(7) -0.016(7) 0.011(6)
C2 0.025(7) 0.034(8) 0.058(10) 0.000(7) -0.015(7) 0.002(6)
C3 0.040(8) 0.054(10) 0.052(10) -0.010(8) 0.003(8) 0.007(7)
C4 0.066(10) 0.072(11) 0.020(8) 0.009(7) 0.001(7) -0.004(9)
C5 0.032(3) 0.048(4) 0.052(4) -0.010(3) 0.019(3) -0.013(3)
C6 0.032(3) 0.048(4) 0.052(4) -0.010(3) 0.019(3) -0.013(3)
C7 0.032(3) 0.048(4) 0.052(4) -0.010(3) 0.019(3) -0.013(3)
C8 0.032(3) 0.048(4) 0.052(4) -0.010(3) 0.019(3) -0.013(3)
C9 0.032(3) 0.048(4) 0.052(4) -0.010(3) 0.019(3) -0.013(3)
C10 0.024(7) 0.039(8) 0.035(8) -0.002(6) -0.002(6) 0.004(5)
C11 0.036(8) 0.040(8) 0.049(9) -0.018(7) 0.005(7) 0.012(6)
C12 0.038(8) 0.077(11) 0.029(8) 0.008(8) -0.017(7) -0.005(8)
C13 0.019(6) 0.064(9) 0.025(7) -0.006(7) -0.005(6) -0.001(6)
C14 0.032(7) 0.022(7) 0.043(8) -0.007(6) -0.015(6) 0.009(5)
C15 0.041(8) 0.056(10) 0.032(8) 0.001(7) 0.011(6) -0.009(7)
C16 0.044(8) 0.039(8) 0.047(10) -0.016(7) 0.006(7) -0.007(7)
C17 0.029(7) 0.056(9) 0.034(8) -0.006(7) -0.022(6) 0.018(7)
C18 0.043(8) 0.027(7) 0.039(8) 0.012(6) 0.011(7) 0.001(6)
C19 0.048(8) 0.026(7) 0.035(8) 0.007(6) 0.010(7) -0.006(6)
C20 0.025(7) 0.069(10) 0.019(7) -0.008(7) -0.012(6) -0.017(7)
C21 0.033(3) 0.035(3) 0.039(3) -0.006(3) 0.005(3) -0.008(2)
C22 0.033(3) 0.035(3) 0.039(3) -0.006(3) 0.005(3) -0.008(2)
C23 0.033(3) 0.035(3) 0.039(3) -0.006(3) 0.005(3) -0.008(2)
C24 0.033(3) 0.035(3) 0.039(3) -0.006(3) 0.005(3) -0.008(2)
C25 0.033(3) 0.035(3) 0.039(3) -0.006(3) 0.005(3) -0.008(2)
C26 0.033(3) 0.035(3) 0.039(3) -0.006(3) 0.005(3) -0.008(2)
C27 0.022(7) 0.059(10) 0.034(8) 0.005(7) 0.001(6) -0.007(7)
C28 0.036(8) 0.035(8) 0.031(8) 0.004(6) 0.013(6) 0.015(6)
C29 0.031(7) 0.046(8) 0.037(8) -0.010(7) 0.006(6) 0.001(6)
C30 0.022(7) 0.045(9) 0.058(10) -0.006(7) 0.005(7) 0.004(6)
C31 0.030(7) 0.059(10) 0.045(9) -0.016(8) -0.017(7) -0.002(7)
C32 0.022(6) 0.037(8) 0.051(9) 0.000(7) 0.009(6) -0.012(6)
C33 0.041(8) 0.027(7) 0.037(8) -0.010(6) -0.016(6) 0.002(6)
C34 0.042(8) 0.041(8) 0.031(8) -0.001(6) -0.010(6) 0.003(6)
C35 0.035(8) 0.049(9) 0.036(9) -0.009(7) -0.009(7) 0.002(7)
C36 0.027(7) 0.043(8) 0.039(9) -0.005(7) 0.001(6) -0.001(6)
C37 0.026(7) 0.032(7) 0.044(9) 0.006(6) -0.006(6) -0.002(6)
C38 0.013(6) 0.062(10) 0.036(8) 0.021(7) -0.002(6) -0.004(6)
C39 0.020(6) 0.049(8) 0.027(7) 0.009(6) 0.001(5) -0.002(6)

loop_
_atom_type_symbol
_atom_type_description
_atom_type_scat_dispersion_real
_atom_type_scat_dispersion_imag
_atom_type_scat_source
C C 0.0033 0.0016 'International Tables Vol C Tables 4.2.6.8 and 6.1.1.4'
H H 0.0000 0.0000 'International Tables Vol C Tables 4.2.6.8 and 6.1.1.4'
N N 0.0061 0.0033 'International Tables Vol C Tables 4.2.6.8 and 6.1.1.4'
O O 0.0106 0.0060 'International Tables Vol C Tables 4.2.6.8 and 6.1.1.4'
Tm Tm -0.3139 5.2483 'International Tables Vol C Tables 4.2.6.8 and 6.1.1.4'

loop_
_geom_angle_atom_site_label_1
_geom_angle_atom_site_label_2
_geom_angle_atom_site_label_3
_geom_angle
_geom_angle_site_symmetry_1
_geom_angle_site_symmetry_3
O5 Tm1 O1 85.4(3) . .
O5 Tm1 O1W 98.3(3) . .
O1 Tm1 O1W 139.7(3) . .
O5 Tm1 O3W 98.8(3) . .
O1 Tm1 O3W 73.0(3) . .
O1W Tm1 O3W 144.2(3) . .
O5 Tm1 O9 159.6(3) . .
O1 Tm1 O9 78.9(3) . .
O1W Tm1 O9 85.7(3) . .
O3W Tm1 O9 89.1(3) . .
O5 Tm1 O4W 72.5(3) . .
O1 Tm1 O4W 140.4(3) . .
O1W Tm1 O4W 77.1(3) . .
O3W Tm1 O4W 78.4(3) . .
O9 Tm1 O4W 127.7(3) . .
O5 Tm1 O2W 78.0(3) . .
O1 Tm1 O2W 69.3(3) . .
O1W Tm1 O2W 72.3(3) . .
O3W Tm1 O2W 142.3(3) . .
O9 Tm1 O2W 84.3(3) . .
O4W Tm1 O2W 133.3(3) . .
O5 Tm1 O10 147.3(3) . .
O1 Tm1 O10 122.8(3) . .
O1W Tm1 O10 71.6(3) . .
O3W Tm1 O10 77.1(3) . .
O9 Tm1 O10 52.8(3) . .
O4W Tm1 O10 74.9(3) . .
O2W Tm1 O10 124.8(3) . .
O5 Tm1 C36 172.3(4) . .
O1 Tm1 C36 102.3(4) . .
O1W Tm1 C36 75.6(3) . .
O3W Tm1 C36 84.1(4) . .
O9 Tm1 C36 26.5(3) . .
O4W Tm1 C36 101.3(4) . .
O2W Tm1 C36 104.1(3) . .
O10 Tm1 C36 26.5(3) . .
C20 O1 Tm1 143.4(9) . .
C28 O5 Tm1 133.2(9) . .
C36 O9 Tm1 97.9(8) . .
C36 O10 Tm1 89.9(8) . .
C2 N1 C3 106.2(12) . .
C2 N1 C1 125.1(13) . .
C3 N1 C1 128.7(12) . .
C2 N2 C4 106.6(11) . .
C2 N2 C5 123.2(11) . .
C4 N2 C5 129.9(12) . .
C5 N3 C9 116.2(11) . .
C10 N4 C9 125.7(11) . .
C10 N4 C11 108.3(11) . .
C9 N4 C11 125.9(12) . .
C10 N5 C13 127.0(11) . .
C10 N5 C12 106.2(12) . .
C13 N5 C12 126.8(11) . .
N1 C1 C17 115.1(11) . 3_666
N1 C1 H1A 108.5 . .
C17 C1 H1A 108.5 3_666 .
N1 C1 H1B 108.5 . .
C17 C1 H1B 108.5 3_666 .
H1A C1 H1B 107.5 . .
N2 C2 N1 110.2(13) . .
N2 C2 H2A 124.9 . .
N1 C2 H2A 124.9 . .
C4 C3 N1 110.2(14) . .
C4 C3 H3A 124.9 . .
N1 C3 H3A 124.9 . .
C3 C4 N2 106.8(13) . .
C3 C4 H4A 126.6 . .
N2 C4 H4A 126.6 . .
N3 C5 C6 127.4(13) . .
N3 C5 N2 112.0(11) . .
C6 C5 N2 120.6(14) . .
C5 C6 C7 115.4(14) . .
C5 C6 H6A 122.3 . .
C7 C6 H6A 122.3 . .
C6 C7 C8 119.2(13) . .
C6 C7 H7A 120.4 . .
C8 C7 H7A 120.4 . .
C7 C8 C9 121.8(14) . .
C7 C8 H8A 119.1 . .
C9 C8 H8A 119.1 . .
N3 C9 N4 113.5(11) . .
N3 C9 C8 119.9(14) . .
N4 C9 C8 126.5(14) . .
N4 C10 N5 110.9(11) . .
N4 C10 H10A 124.6 . .
N5 C10 H10A 124.6 . .
C12 C11 N4 106.4(12) . .
C12 C11 H11A 126.8 . .
N4 C11 H11A 126.8 . .
C11 C12 N5 108.1(12) . .
C11 C12 H12A 126.0 . .
N5 C12 H12A 126.0 . .
N5 C13 C14 113.0(11) . .
N5 C13 H13A 109.0 . .
C14 C13 H13A 109.0 . .
N5 C13 H13B 109.0 . .
C14 C13 H13B 109.0 . .
H13A C13 H13B 107.8 . .
C19 C14 C15 119.1(12) . .
C19 C14 C13 118.0(12) . .
C15 C14 C13 122.9(13) . .
C16 C15 C14 120.8(13) . .
C16 C15 H15A 119.6 . .
C14 C15 H15A 119.6 . .
C15 C16 C17 119.6(13) . .
C15 C16 H16A 120.2 . .
C17 C16 H16A 120.2 . .
C18 C17 C16 119.9(12) . .
C18 C17 C1 120.4(13) . 3_666
C16 C17 C1 119.6(13) . 3_666
C17 C18 C19 119.5(13) . .
C17 C18 H18A 120.2 . .
C19 C18 H18A 120.2 . .
C14 C19 C18 120.9(12) . .
C14 C19 H19A 119.6 . .
C18 C19 H19A 119.6 . .
O1 C20 O2 126.1(12) . .
O1 C20 C21 114.6(12) . .
O2 C20 C21 119.3(12) . .
C26 C21 C22 120.1(13) . .
C26 C21 C20 121.2(12) . .
C22 C21 C20 118.7(12) . .
C23 C22 C21 118.9(13) . .
C23 C22 H22A 120.6 . .
C21 C22 H22A 120.6 . .
C22 C23 C24 122.0(13) . .
C22 C23 H23A 119.0 . .
C24 C23 H23A 119.0 . .
C25 C24 C23 117.6(13) . .
C25 C24 C27 120.2(12) . .
C23 C24 C27 122.2(12) . .
C26 C25 C24 121.3(13) . .
C26 C25 H25A 119.4 . .
C24 C25 H25A 119.4 . .
C25 C26 C21 120.1(13) . .
C25 C26 H26A 119.9 . .
C21 C26 H26A 119.9 . .
O3 C27 O4 122.5(13) . .
O3 C27 C24 118.1(13) . .
O4 C27 C24 119.4(12) . .
O5 C28 O6 127.9(13) . .
O5 C28 C29 116.7(12) . .
O6 C28 C29 115.3(12) . .
C30 C29 C34 118.6(13) . .
C30 C29 C28 122.9(13) . .
C34 C29 C28 118.4(12) . .
C29 C30 C31 122.0(14) . .
C29 C30 H30A 119.0 . .
C31 C30 H30A 119.0 . .
C32 C31 C30 119.2(13) . .
C32 C31 H31A 120.4 . .
C30 C31 H31A 120.4 . .
C31 C32 C33 120.4(12) . .
C31 C32 C35 119.5(13) . .
C33 C32 C35 120.0(13) . .
C32 C33 C34 120.3(13) . .
C32 C33 H33A 119.9 . .
C34 C33 H33A 119.9 . .
C29 C34 C33 119.2(13) . .
C29 C34 H34A 120.4 . .
C33 C34 H34A 120.4 . .
O7 C35 O8 122.2(13) . .
O7 C35 C32 120.4(13) . .
O8 C35 C32 117.3(14) . .
O10 C36 O9 118.8(12) . .
O10 C36 C37 122.2(12) . .
O9 C36 C37 119.0(12) . .
O10 C36 Tm1 63.6(7) . .
O9 C36 Tm1 55.6(6) . .
C37 C36 Tm1 171.6(9) . .
C39 C37 C38 123.8(12) 3_666 .
C39 C37 C36 118.7(13) 3_666 .
C38 C37 C36 117.5(12) . .
C37 C38 C39 116.0(11) . .
C37 C38 H38A 122.0 . .
C39 C38 H38A 122.0 . .
C37 C39 C38 120.1(12) 3_666 .
C37 C39 H39A 120.0 3_666 .
C38 C39 H39A 120.0 . .

loop_
_geom_bond_atom_site_label_1
_geom_bond_atom_site_label_2
_geom_bond_distance
_geom_bond_site_symmetry_2
Tm1 O5 2.282(9) .
Tm1 O1 2.288(8) .
Tm1 O1W 2.311(8) .
Tm1 O3W 2.322(8) .
Tm1 O9 2.345(8) .
Tm1 O4W 2.378(8) .
Tm1 O2W 2.411(8) .
Tm1 O10 2.520(9) .
Tm1 C36 2.814(13) .
O1 C20 1.270(15) .
O2 C20 1.257(16) .
O3 C27 1.263(16) .
O4 C27 1.284(16) .
O5 C28 1.266(15) .
O6 C28 1.268(15) .
O7 C35 1.246(17) .
O8 C35 1.266(16) .
O9 C36 1.266(15) .
O10 C36 1.255(15) .
N1 C2 1.346(15) .
N1 C3 1.365(18) .
N1 C1 1.466(18) .
N2 C2 1.338(17) .
N2 C4 1.403(17) .
N2 C5 1.449(16) .
N3 C5 1.347(17) .
N3 C9 1.361(17) .
N4 C10 1.315(15) .
N4 C9 1.386(17) .
N4 C11 1.398(16) .
N5 C10 1.333(16) .
N5 C13 1.453(17) .
N5 C12 1.408(17) .
C1 C17 1.525(18) 3_666
C1 H1A 0.9700 .
C1 H1B 0.9700 .
C2 H2A 0.9300 .
C3 C4 1.32(2) .
C3 H3A 0.9300 .
C4 H4A 0.9300 .
C5 C6 1.367(18) .
C6 C7 1.391(19) .
C6 H6A 0.9300 .
C7 C8 1.37(2) .
C7 H7A 0.9300 .
C8 C9 1.387(18) .
C8 H8A 0.9300 .
C10 H10A 0.9300 .
C11 C12 1.35(2) .
C11 H11A 0.9300 .
C12 H12A 0.9300 .
C13 C14 1.559(17) .
C13 H13A 0.9700 .
C13 H13B 0.9700 .
C14 C19 1.355(18) .
C14 C15 1.417(18) .
C15 C16 1.360(18) .
C15 H15A 0.9300 .
C16 C17 1.392(19) .
C16 H16A 0.9300 .
C17 C18 1.391(19) .
C17 C1 1.525(18) 3_666
C18 C19 1.395(18) .
C18 H18A 0.9300 .
C19 H19A 0.9300 .
C20 C21 1.547(18) .
C21 C26 1.371(18) .
C21 C22 1.418(17) .
C22 C23 1.388(18) .
C22 H22A 0.9300 .
C23 C24 1.395(18) .
C23 H23A 0.9300 .
C24 C25 1.407(18) .
C24 C27 1.481(19) .
C25 C26 1.396(18) .
C25 H25A 0.9300 .
C26 H26A 0.9300 .
C28 C29 1.534(19) .
C29 C30 1.371(18) .
C29 C34 1.406(19) .
C30 C31 1.394(18) .
C30 H30A 0.9300 .
C31 C32 1.372(19) .
C31 H31A 0.9300 .
C32 C33 1.380(18) .
C32 C35 1.512(18) .
C33 C34 1.409(17) .
C33 H33A 0.9300 .
C34 H34A 0.9300 .
C36 C37 1.526(17) .
C37 C39 1.361(17) 3_666
C37 C38 1.371(18) .
C38 C39 1.412(18) .
C38 H38A 0.9300 .
C39 C37 1.361(17) 3_666
C39 H39A 0.9300 .

loop_
_geom_torsion_atom_site_label_1
_geom_torsion_atom_site_label_2
_geom_torsion_atom_site_label_3
_geom_torsion_atom_site_label_4
_geom_torsion
_geom_torsion_site_symmetry_1
_geom_torsion_site_symmetry_4
O5 Tm1 O1 C20 110.5(15) . .
O1W Tm1 O1 C20 -152.2(13) . .
O3W Tm1 O1 C20 9.8(14) . .
O9 Tm1 O1 C20 -82.7(14) . .
O4W Tm1 O1 C20 55.3(16) . .
O2W Tm1 O1 C20 -170.7(15) . .
O10 Tm1 O1 C20 -51.8(15) . .
C36 Tm1 O1 C20 -70.0(15) . .
O1 Tm1 O5 C28 38.3(11) . .
O1W Tm1 O5 C28 -101.4(11) . .
O3W Tm1 O5 C28 110.2(12) . .
O9 Tm1 O5 C28 -1.5(18) . .
O4W Tm1 O5 C28 -175.0(12) . .
O2W Tm1 O5 C28 -31.6(11) . .
O10 Tm1 O5 C28 -170.0(9) . .
C36 Tm1 O5 C28 -138(3) . .
O5 Tm1 O9 C36 -168.1(9) . .
O1 Tm1 O9 C36 151.4(8) . .
O1W Tm1 O9 C36 -66.0(8) . .
O3W Tm1 O9 C36 78.6(8) . .
O4W Tm1 O9 C36 4.0(9) . .
O2W Tm1 O9 C36 -138.6(8) . .
O10 Tm1 O9 C36 4.1(7) . .
O5 Tm1 O10 C36 170.9(7) . .
O1 Tm1 O10 C36 -43.3(8) . .
O1W Tm1 O10 C36 94.6(8) . .
O3W Tm1 O10 C36 -103.0(8) . .
O9 Tm1 O10 C36 -4.1(7) . .
O4W Tm1 O10 C36 175.8(8) . .
O2W Tm1 O10 C36 43.1(8) . .
C2 N1 C1 C17 -67.7(17) . 3_666
C3 N1 C1 C17 111.9(15) . 3_666
C4 N2 C2 N1 -1.7(14) . .
C5 N2 C2 N1 -175.9(11) . .
C3 N1 C2 N2 0.7(14) . .
C1 N1 C2 N2 -179.6(11) . .
C2 N1 C3 C4 0.6(16) . .
C1 N1 C3 C4 -179.0(13) . .
N1 C3 C4 N2 -1.7(17) . .
C2 N2 C4 C3 2.1(16) . .
C5 N2 C4 C3 175.7(13) . .
C9 N3 C5 C6 0(2) . .
C9 N3 C5 N2 178.8(10) . .
C2 N2 C5 N3 4.8(17) . .
C4 N2 C5 N3 -167.8(13) . .
C2 N2 C5 C6 -176.5(12) . .
C4 N2 C5 C6 11(2) . .
N3 C5 C6 C7 -1(2) . .
N2 C5 C6 C7 -179.0(11) . .
C5 C6 C7 C8 2.0(19) . .
C6 C7 C8 C9 -3(2) . .
C5 N3 C9 N4 175.4(11) . .
C5 N3 C9 C8 -1.5(18) . .
C10 N4 C9 N3 -15.1(18) . .
C11 N4 C9 N3 160.7(11) . .
C10 N4 C9 C8 161.5(13) . .
C11 N4 C9 C8 -23(2) . .
C7 C8 C9 N3 3(2) . .
C7 C8 C9 N4 -173.3(13) . .
C9 N4 C10 N5 179.9(12) . .
C11 N4 C10 N5 3.4(14) . .
C13 N5 C10 N4 179.4(11) . .
C12 N5 C10 N4 -1.2(15) . .
C10 N4 C11 C12 -4.3(15) . .
C9 N4 C11 C12 179.3(13) . .
N4 C11 C12 N5 3.5(16) . .
C10 N5 C12 C11 -1.5(16) . .
C13 N5 C12 C11 177.9(12) . .
C10 N5 C13 C14 106.8(14) . .
C12 N5 C13 C14 -72.4(17) . .
N5 C13 C14 C19 169.9(11) . .
N5 C13 C14 C15 -9.2(17) . .
C19 C14 C15 C16 1(2) . .
C13 C14 C15 C16 -179.9(12) . .
C14 C15 C16 C17 -4(2) . .
C15 C16 C17 C18 5(2) . .
C15 C16 C17 C1 -174.4(12) . 3_666
C16 C17 C18 C19 -2.9(19) . .
C1 C17 C18 C19 176.3(11) 3_666 .
C15 C14 C19 C18 1.0(19) . .
C13 C14 C19 C18 -178.1(11) . .
C17 C18 C19 C14 0(2) . .
Tm1 O1 C20 O2 -1(2) . .
Tm1 O1 C20 C21 177.1(9) . .
O1 C20 C21 C26 -1.4(18) . .
O2 C20 C21 C26 176.9(12) . .
O1 C20 C21 C22 177.9(11) . .
O2 C20 C21 C22 -3.8(18) . .
C26 C21 C22 C23 2.4(18) . .
C20 C21 C22 C23 -176.9(11) . .
C21 C22 C23 C24 -3.0(18) . .
C22 C23 C24 C25 2.3(18) . .
C22 C23 C24 C27 179.9(12) . .
C23 C24 C25 C26 -1.1(18) . .
C27 C24 C25 C26 -178.7(11) . .
C24 C25 C26 C21 0.6(19) . .
C22 C21 C26 C25 -1.2(19) . .
C20 C21 C26 C25 178.1(11) . .
C25 C24 C27 O3 -15.7(18) . .
C23 C24 C27 O3 166.8(12) . .
C25 C24 C27 O4 165.7(11) . .
C23 C24 C27 O4 -11.8(19) . .
Tm1 O5 C28 O6 5(2) . .
Tm1 O5 C28 C29 -178.2(8) . .
O5 C28 C29 C30 165.4(12) . .
O6 C28 C29 C30 -17.7(19) . .
O5 C28 C29 C34 -10.3(18) . .
O6 C28 C29 C34 166.6(12) . .
C34 C29 C30 C31 -5(2) . .
C28 C29 C30 C31 179.7(12) . .
C29 C30 C31 C32 1(2) . .
C30 C31 C32 C33 2(2) . .
C30 C31 C32 C35 179.9(12) . .
C31 C32 C33 C34 0(2) . .
C35 C32 C33 C34 -178.4(11) . .
C30 C29 C34 C33 6.1(19) . .
C28 C29 C34 C33 -178.1(11) . .
C32 C33 C34 C29 -3.7(19) . .
C31 C32 C35 O7 171.7(13) . .
C33 C32 C35 O7 -10(2) . .
C31 C32 C35 O8 -11(2) . .
C33 C32 C35 O8 167.1(13) . .
Tm1 O10 C36 O9 7.0(12) . .
Tm1 O10 C36 C37 -173.0(11) . .
Tm1 O9 C36 O10 -7.6(13) . .
Tm1 O9 C36 C37 172.4(9) . .
O5 Tm1 C36 O10 -40(3) . .
O1 Tm1 C36 O10 143.8(7) . .
O1W Tm1 C36 O10 -77.5(7) . .
O3W Tm1 C36 O10 72.7(7) . .
O9 Tm1 C36 O10 172.6(13) . .
O4W Tm1 C36 O10 -4.2(8) . .
O2W Tm1 C36 O10 -144.7(7) . .
O5 Tm1 C36 O9 147(3) . .
O1 Tm1 C36 O9 -28.7(8) . .
O1W Tm1 C36 O9 109.9(8) . .
O3W Tm1 C36 O9 -99.9(8) . .
O4W Tm1 C36 O9 -176.7(7) . .
O2W Tm1 C36 O9 42.7(8) . .
O10 Tm1 C36 O9 -172.6(13) . .
O5 Tm1 C36 C37 95(7) . .
O1 Tm1 C36 C37 -81(6) . .
O1W Tm1 C36 C37 58(6) . .
O3W Tm1 C36 C37 -152(6) . .
O9 Tm1 C36 C37 -52(6) . .
O4W Tm1 C36 C37 131(6) . .
O2W Tm1 C36 C37 -9(6) . .
O10 Tm1 C36 C37 135(7) . .
O10 C36 C37 C39 -169.6(12) . 3_666
O9 C36 C37 C39 10.4(18) . 3_666
Tm1 C36 C37 C39 59(7) . 3_666
O10 C36 C37 C38 8.7(18) . .
O9 C36 C37 C38 -171.3(11) . .
Tm1 C36 C37 C38 -123(6) . .
C39 C37 C38 C39 -3(2) 3_666 .
C36 C37 C38 C39 178.4(10) . .
C37 C38 C39 C37 3(2) . 3_666

loop_
_platon_squeeze_void_nr
_platon_squeeze_void_average_x
_platon_squeeze_void_average_y
_platon_squeeze_void_average_z
_platon_squeeze_void_volume
_platon_squeeze_void_count_electrons
_platon_squeeze_void_content
1 0.000 0.500 0.000 385 196 ' '
2 0.500 0.000 0.500 385 196 ' '
